data_4029599
loop_
_publ_author_name
'Harsanyi, Antal'
'Sandford, Graham'
'Yufit, Dmitri S.'
'Howard, Judith Ak'

_publ_section_title
;
 Syntheses of fluorooxindole and 2-fluoro-2-arylacetic acid derivatives
 from diethyl 2-fluoromalonate ester.
;
_journal_name_full 'Beilstein journal of organic chemistry'
_journal_page_first 1213
_journal_page_last 1219
_journal_paper_doi 10.3762/bjoc.10.119
_journal_volume 10
_journal_year 2014
_chemical_formula_moiety 'C6 H5 F N2 O2'
_chemical_formula_sum 'C6 H5 F N2 O2'
_chemical_formula_weight 156.12
_chemical_name_systematic 2-fluoromethyl-3-nitropyridine
_space_group_crystal_system monoclinic
_space_group_IT_number 14
_space_group_name_Hall '-P 2ybc'
_space_group_name_H-M_alt 'P 1 21/c 1'
_symmetry_space_group_name_Hall '-P 2ybc'
_symmetry_space_group_name_H-M 'P 1 21/c 1'
_atom_sites_solution_hydrogens difmap
_atom_sites_solution_primary direct
_atom_sites_solution_secondary difmap
_audit_creation_date 2012-08-23
_audit_creation_method
;
  Olex2 1.2-beta
  (compiled 2012.08.15 svn.r2450, GUI svn.r4314)
;
_cell_angle_alpha 90.00
_cell_angle_beta 96.767(2)
_cell_angle_gamma 90.00
_cell_formula_units_Z 4
_cell_length_a 5.6568(3)
_cell_length_b 15.4823(9)
_cell_length_c 7.1654(4)
_cell_measurement_reflns_used 3154
_cell_measurement_temperature 120
_cell_measurement_theta_max 30.89
_cell_measurement_theta_min 2.63
_cell_volume 623.18(6)
_computing_cell_refinement 'SAINT v6.45A (Bruker, 2003)'
_computing_data_collection 'SMART v5.625 (Bruker, 2001)'
_computing_data_reduction 'SAINT v6.45A (Bruker, 2003)'
_computing_molecular_graphics
;
O. V. Dolomanov, L. J. Bourhis, R. J. Gildea, J. A. K. Howard and H. Puschmann,
OLEX2: a complete structure solution, refinement and analysis program.
J. Appl. Cryst. (2009). 42, 339-341.
;
_computing_publication_material
;
O. V. Dolomanov, L. J. Bourhis, R. J. Gildea, J. A. K. Howard and H. Puschmann,
OLEX2: a complete structure solution, refinement and analysis program.
J. Appl. Cryst. (2009). 42, 339-341.
;
_computing_structure_refinement
;
XL, G.M. Sheldrick, Acta Cryst.
(2008). A64, 112-122
;
_computing_structure_solution
;
XS, G.M. Sheldrick, Acta Cryst.
(2008). A64, 112-122
;
_diffrn_ambient_temperature 120
_diffrn_detector 'CCD area detector'
_diffrn_detector_area_resol_mean 5.6
_diffrn_detector_type 'Bruker SMART CCD 6000 area detector'
_diffrn_measured_fraction_theta_full 1.000
_diffrn_measured_fraction_theta_max 1.000
_diffrn_measurement_device 'three-circle diffractometer'
_diffrn_measurement_device_type 'Bruker SMART CCD 6000 area detector'
_diffrn_measurement_method '\w scans'
_diffrn_radiation_monochromator graphite
_diffrn_radiation_probe x-ray
_diffrn_radiation_type MoK\a
_diffrn_radiation_wavelength 0.71073
_diffrn_radiation_xray_symbol K-L~3~
_diffrn_reflns_av_R_equivalents 0.0376
_diffrn_reflns_av_unetI/netI 0.0315
_diffrn_reflns_limit_h_max 7
_diffrn_reflns_limit_h_min -7
_diffrn_reflns_limit_k_max 21
_diffrn_reflns_limit_k_min -21
_diffrn_reflns_limit_l_max 9
_diffrn_reflns_limit_l_min -9
_diffrn_reflns_number 10239
_diffrn_reflns_theta_full 29.50
_diffrn_reflns_theta_max 29.50
_diffrn_reflns_theta_min 2.63
_diffrn_source 'sealed X-ray tube'
_diffrn_source_current 5.0
_diffrn_source_power 0.1
_diffrn_source_target Mo
_diffrn_source_type 'sealed X-ray tube'
_diffrn_source_voltage 20.0
_exptl_absorpt_coefficient_mu 0.146
_exptl_absorpt_correction_T_max 1.0000
_exptl_absorpt_correction_T_min 0.2991
_exptl_absorpt_correction_type multi-scan
_exptl_absorpt_process_details
;
SADABS-2006/1 (Bruker,2006) was used for absorption correction.
R(int) was 0.0452 before and 0.0319 after correction.
The Ratio of minimum to maximum transmission is 0.2991.
The \l/2 correction factor is 0.0015.
;
_exptl_crystal_colour 'clear light colourless'
_exptl_crystal_colour_lustre clear
_exptl_crystal_colour_modifier light
_exptl_crystal_colour_primary colourless
_exptl_crystal_density_diffrn 1.664
_exptl_crystal_density_method 'not measured'
_exptl_crystal_description irregular
_exptl_crystal_F_000 320
_exptl_crystal_size_max 0.2
_exptl_crystal_size_mid 0.19
_exptl_crystal_size_min 0.12
_refine_diff_density_max 0.459
_refine_diff_density_min -0.318
_refine_diff_density_rms 0.069
_refine_ls_extinction_method none
_refine_ls_goodness_of_fit_ref 1.036
_refine_ls_hydrogen_treatment refall
_refine_ls_matrix_type full
_refine_ls_number_parameters 120
_refine_ls_number_reflns 1735
_refine_ls_number_restraints 0
_refine_ls_restrained_S_all 1.036
_refine_ls_R_factor_all 0.0587
_refine_ls_R_factor_gt 0.0462
_refine_ls_shift/su_max 0.000
_refine_ls_shift/su_mean 0.000
_refine_ls_structure_factor_coef Fsqd
_refine_ls_weighting_details 'calc w=1/[\s^2^(Fo^2^)+(0.0750P)^2^+0.2500P] where P=(Fo^2^+2Fc^2^)/3'
_refine_ls_weighting_scheme calc
_refine_ls_wR_factor_gt 0.1217
_refine_ls_wR_factor_ref 0.1347
_reflns_number_gt 1374
_reflns_number_total 1735
_reflns_threshold_expression >2sigma(I)
_cod_data_source_file 1860-5397-10-119-S3.cif
_cod_data_source_block 7_12srv159
_cod_depositor_comments 'Adding full bibliography for 4029597--4029599.cif.'
_cod_database_code 4029599

loop_
_space_group_symop_id
_space_group_symop_operation_xyz
1 'x, y, z'
2 '-x, y+1/2, -z+1/2'
3 '-x, -y, -z'
4 'x, -y-1/2, z-1/2'

loop_
_atom_site_label
_atom_site_type_symbol
_atom_site_fract_x
_atom_site_fract_y
_atom_site_fract_z
_atom_site_U_iso_or_equiv
_atom_site_adp_type
_atom_site_occupancy
_atom_site_symmetry_multiplicity
_atom_site_calc_flag
F1 F 0.44149(15) 0.40173(5) 0.07319(14) 0.0289(3) Uani 1 1 d
O1 O 1.08128(19) 0.48458(6) 0.30370(17) 0.0297(3) Uani 1 1 d
O2 O 1.32849(19) 0.41123(7) 0.49608(16) 0.0279(3) Uani 1 1 d
N1 N 0.6812(2) 0.26565(7) 0.17431(16) 0.0185(3) Uani 1 1 d
N2 N 1.1544(2) 0.41623(7) 0.37717(17) 0.0202(3) Uani 1 1 d
C1 C 0.6704(2) 0.42164(9) 0.1554(2) 0.0206(3) Uani 1 1 d
C2 C 0.7981(2) 0.33936(8) 0.21971(17) 0.0162(3) Uani 1 1 d
C3 C 1.0266(2) 0.33677(8) 0.32031(18) 0.0165(3) Uani 1 1 d
C4 C 1.1387(2) 0.25926(8) 0.37126(18) 0.0174(3) Uani 1 1 d
C5 C 1.0159(2) 0.18412(8) 0.31917(19) 0.0186(3) Uani 1 1 d
C6 C 0.7888(2) 0.19071(8) 0.22391(18) 0.0193(3) Uani 1 1 d
H1A H 0.751(3) 0.4520(11) 0.063(2) 0.017(4) Uiso 1 1 d
H1B H 0.653(3) 0.4601(12) 0.259(3) 0.026(4) Uiso 1 1 d
H4 H 1.296(4) 0.2577(12) 0.439(3) 0.031(5) Uiso 1 1 d
H5 H 1.088(3) 0.1268(12) 0.345(3) 0.024(4) Uiso 1 1 d
H6 H 0.696(3) 0.1365(12) 0.187(3) 0.025(4) Uiso 1 1 d

loop_
_atom_site_aniso_label
_atom_site_aniso_U_11
_atom_site_aniso_U_22
_atom_site_aniso_U_33
_atom_site_aniso_U_23
_atom_site_aniso_U_13
_atom_site_aniso_U_12
F1 0.0202(4) 0.0238(4) 0.0388(5) 0.0001(3) -0.0124(4) 0.0025(3)
O1 0.0270(6) 0.0165(5) 0.0434(7) 0.0033(4) -0.0055(5) -0.0004(4)
O2 0.0221(5) 0.0251(5) 0.0332(6) -0.0024(4) -0.0106(4) -0.0033(4)
N1 0.0172(5) 0.0179(5) 0.0198(5) -0.0001(4) -0.0008(4) -0.0011(4)
N2 0.0169(5) 0.0173(5) 0.0257(6) -0.0009(4) -0.0014(4) -0.0008(4)
C1 0.0175(6) 0.0180(6) 0.0247(7) 0.0010(5) -0.0042(5) 0.0007(5)
C2 0.0155(6) 0.0169(6) 0.0157(6) 0.0005(4) -0.0005(4) 0.0001(4)
C3 0.0163(6) 0.0150(6) 0.0174(6) -0.0008(4) -0.0009(4) -0.0017(4)
C4 0.0161(6) 0.0179(6) 0.0177(6) 0.0007(4) -0.0004(4) 0.0007(4)
C5 0.0201(6) 0.0162(6) 0.0190(6) 0.0003(5) -0.0005(5) 0.0018(5)
C6 0.0202(6) 0.0174(6) 0.0194(6) 0.0002(5) -0.0018(5) -0.0021(5)

loop_
_atom_type_symbol
_atom_type_description
_atom_type_scat_dispersion_real
_atom_type_scat_dispersion_imag
_atom_type_scat_source
C C 0.0033 0.0016 'International Tables Vol C Tables 4.2.6.8 and 6.1.1.4'
H H 0.0000 0.0000 'International Tables Vol C Tables 4.2.6.8 and 6.1.1.4'
N N 0.0061 0.0033 'International Tables Vol C Tables 4.2.6.8 and 6.1.1.4'
O O 0.0106 0.0060 'International Tables Vol C Tables 4.2.6.8 and 6.1.1.4'
F F 0.0171 0.0103 'International Tables Vol C Tables 4.2.6.8 and 6.1.1.4'

loop_
_geom_angle_atom_site_label_1
_geom_angle_atom_site_label_2
_geom_angle_atom_site_label_3
_geom_angle
C6 N1 C2 118.57(11)
O1 N2 C3 118.32(11)
O2 N2 O1 123.57(11)
O2 N2 C3 118.11(11)
F1 C1 C2 109.26(11)
F1 C1 H1A 108.0(10)
F1 C1 H1B 106.7(12)
C2 C1 H1A 111.7(10)
C2 C1 H1B 111.9(11)
H1A C1 H1B 109.0(15)
N1 C2 C1 116.12(11)
N1 C2 C3 119.89(11)
C3 C2 C1 123.98(11)
C2 C3 N2 120.97(11)
C4 C3 N2 117.38(11)
C4 C3 C2 121.64(11)
C3 C4 H4 121.5(11)
C5 C4 C3 117.23(12)
C5 C4 H4 121.3(11)
C4 C5 C6 118.53(12)
C4 C5 H5 121.5(11)
C6 C5 H5 120.0(11)
N1 C6 C5 124.09(12)
N1 C6 H6 116.5(11)
C5 C6 H6 119.4(11)

loop_
_geom_bond_atom_site_label_1
_geom_bond_atom_site_label_2
_geom_bond_distance
F1 C1 1.3928(15)
O1 N2 1.2315(15)
O2 N2 1.2266(16)
N1 C2 1.3396(16)
N1 C6 1.3384(17)
N2 C3 1.4603(16)
C1 C2 1.5093(17)
C1 H1A 0.970(17)
C1 H1B 0.968(19)
C2 C3 1.4043(17)
C3 C4 1.3859(17)
C4 C5 1.3835(18)
C4 H4 0.96(2)
C5 C6 1.3860(18)
C5 H5 0.986(19)
C6 H6 1.008(19)
